data_4121947
loop_
_publ_author_name
'Graham, Alexander J.'
'Banu, Ana-Maria'
'D\"uren, Tina'
'Greenaway, Alex'
'McKellar, Scott C.'
'Mowat, John P. S.'
'Ward, Kenneth'
'Wright, Paul A.'
'Moggach, Stephen A.'

_publ_section_title
;
 Stabilization of Scandium Terephthalate MOFs against Reversible
 Amorphization and Structural Phase Transition by Guest Uptake at Extreme
 Pressure.
;
_journal_issue 24
_journal_name_full 'Journal of the American Chemical Society'
_journal_page_first 8606
_journal_page_last 8613
_journal_paper_doi 10.1021/ja411934f
_journal_volume 136
_journal_year 2014
_chemical_formula_moiety 'C24 H6 N3 O18 Sc2'
_chemical_formula_sum 'C24 H6 N3 O18 Sc2'
_chemical_formula_weight 714.23
_space_group_IT_number 15
_symmetry_cell_setting monoclinic
_symmetry_space_group_name_Hall '-C 2yc'
_symmetry_space_group_name_H-M 'C 1 2/c 1'
_atom_sites_solution_hydrogens difmap
_atom_sites_solution_primary other
_audit_creation_date 13-04-25
_audit_creation_method CRYSTALS_ver_14.40
_cell_angle_alpha 90
_cell_angle_beta 110.632(5)
_cell_angle_gamma 90
_cell_formula_units_Z 4
_cell_length_a 8.6860(4)
_cell_length_b 34.208(2)
_cell_length_c 11.0156(10)
_cell_measurement_reflns_used 2793
_cell_measurement_temperature 293
_cell_measurement_theta_max 23
_cell_measurement_theta_min 3
_cell_volume 3063.1(4)
_computing_cell_refinement 'Apex2 (Bruker AXS, 2006)'
_computing_data_collection 'Apex2 (Bruker AXS, 2006)'
_computing_data_reduction 'Apex2 (Bruker AXS, 2006)'
_computing_molecular_graphics 'CAMERON (Watkin et al., 1996)'
_computing_publication_material 'CRYSTALS (Betteridge et al., 2003)'
_computing_structure_refinement 'CRYSTALS (Betteridge et al., 2003)'
_computing_structure_solution 'USER DEFINED STRUCTURE SOLUTION'
_diffrn_ambient_temperature 293
_diffrn_measured_fraction_theta_full 0.672
_diffrn_measured_fraction_theta_max 0.636
_diffrn_measurement_device Area
_diffrn_measurement_device_type 'Bruker Kappa Apex2'
_diffrn_measurement_method \w
_diffrn_radiation_monochromator graphite
_diffrn_radiation_type 'Mo K\a'
_diffrn_radiation_wavelength 0.71073
_diffrn_reflns_av_R_equivalents 0.107
_diffrn_reflns_limit_h_max 9
_diffrn_reflns_limit_h_min -9
_diffrn_reflns_limit_k_max 36
_diffrn_reflns_limit_k_min 0
_diffrn_reflns_limit_l_max 9
_diffrn_reflns_limit_l_min 0
_diffrn_reflns_number 12772
_diffrn_reflns_theta_full 17.523
_diffrn_reflns_theta_max 23.365
_diffrn_reflns_theta_min 2.575
_diffrn_standards_number 0
_exptl_absorpt_coefficient_mu 0.528
_exptl_absorpt_correction_T_max 0.95
_exptl_absorpt_correction_T_min 0.68
_exptl_absorpt_correction_type multi-scan
_exptl_absorpt_process_details 'SADABS (Siemens, 1996)'
_exptl_crystal_colour colourless
_exptl_crystal_density_diffrn 1.549
_exptl_crystal_density_method 'not measured'
_exptl_crystal_description block
_exptl_crystal_F_000 1428
_exptl_crystal_size_max 0.200
_exptl_crystal_size_mid 0.200
_exptl_crystal_size_min 0.100
_refine_diff_density_max 1.00
_refine_diff_density_min -0.75
_refine_ls_extinction_method None
_refine_ls_goodness_of_fit_ref 0.9628
_refine_ls_hydrogen_treatment constr
_refine_ls_matrix_type full
_refine_ls_number_parameters 209
_refine_ls_number_reflns 1001
_refine_ls_number_restraints 225
_refine_ls_R_factor_all 0.1792
_refine_ls_R_factor_gt 0.1326
_refine_ls_shift/su_max 0.0002941
_refine_ls_shift/su_mean 0.0000121
_refine_ls_structure_factor_coef F
_refine_ls_weighting_details
;
 Method, part 1, Chebychev polynomial, (Watkin, 1994, Prince, 1982) 
 [weight] = 1.0/[A~0~*T~0~(x)+A~1~*T~1~(x) ... +A~n-1~]*T~n-1~(x)] 
 where A~i~ are the Chebychev coefficients listed below and x= Fcalc/Fmax 
 Method = Robust Weighting (Prince, 1982) 
 W = [weight] * [1-(deltaF/6*sigmaF)^2^]^2^ 
 A~i~ are: 
 2.19 2.35 1.32 
;
_refine_ls_weighting_scheme calc
_refine_ls_wR_factor_all 0.1598
_refine_ls_wR_factor_gt 0.1398
_refine_ls_wR_factor_ref 0.1398
_reflns_limit_h_max 9
_reflns_limit_h_min -9
_reflns_limit_k_max 36
_reflns_limit_k_min 0
_reflns_limit_l_max 9
_reflns_limit_l_min 0
_reflns_number_gt 1001
_reflns_number_total 1422
_reflns_threshold_expression I>2.0\s(I)
_oxford_diffrn_Wilson_B_factor 1.69
_oxford_diffrn_Wilson_scale 129.10
_oxford_refine_ls_r_factor_ref 0.1326
_oxford_refine_ls_scale 0.1039(12)
_oxford_reflns_number_all 1414
_oxford_reflns_threshold_expression_ref I>2.0\s(I)
_oxford_structure_analysis_title 'Sc2NO2BDC3 in C2/c'
_cod_data_source_file ScBDCN3.cif
_cod_data_source_block Sc2NO2BDC3_in_MeOH_@_1.15_GPa
_cod_depositor_comments
;
The following automatic conversions were performed:

'_atom_sites_solution_primary' value 'Other' changed to 'other'
according to
/usr/data/users/saulius/crontab/automatic-downloads/rss-feeds/ACS/lib/dictionaries/cif_core.dic
dictionary named 'cif_core.dic' version 2.4.2 from 2011-04-26.

Automatic conversion script
Id: cif_fix_values 2281 2013-09-26 08:29:07Z andrius 

 Adding full bibliography for 4121943--4121962.cif.
;
_cod_original_sg_symbol_Hall '-C 2yc '
_cod_original_sg_symbol_H-M 'C 1 2/c 1 '
_cod_database_code 4121947

loop_
_symmetry_equiv_pos_as_xyz
x,y,z
-x,-y,-z
x+1/2,y+1/2,z
-x+1/2,-y+1/2,-z
-x,y,-z+1/2
x,-y,z+1/2
-x+1/2,y+1/2,-z+1/2
x+1/2,-y+1/2,z+1/2

loop_
_atom_site_label
_atom_site_type_symbol
_atom_site_fract_x
_atom_site_fract_y
_atom_site_fract_z
_atom_site_U_iso_or_equiv
_atom_site_occupancy
_atom_site_adp_type
_atom_site_refinement_flags_posn
_atom_site_refinement_flags_adp
Sc1 Sc 0.5000 0.61286(7) 0.2500 0.0295 1.0000 Uani S T
Sc2 Sc 0.0000 0.63394(7) 0.2500 0.0308 1.0000 Uani S T
C1 C 0.2252(12) 0.6798(3) 0.1341(15) 0.0575 1.0000 Uani D U
C2 C 0.2352(16) 0.7157(3) 0.0630(19) 0.0802 1.0000 Uani D U
C3 C 0.359(2) 0.7205(4) 0.019(3) 0.1142 1.0000 Uani D U
C4 C 0.1243(19) 0.7452(4) 0.044(2) 0.1109 1.0000 Uani D U
C5 C 0.3424(10) 0.6239(4) 0.4703(8) 0.0496 1.0000 Uani D U
C6 C 0.4240(9) 0.6246(5) 0.6161(7) 0.0616 1.0000 Uani D U
C7 C 0.5944(11) 0.6241(5) 0.6709(9) 0.0752 1.0000 Uani D U
C8 C 0.3316(9) 0.6244(6) 0.6958(9) 0.0794 1.0000 Uani D U
C9 C 0.1829(9) 0.5665(3) 0.1394(14) 0.0478 1.0000 Uani D U
C10 C 0.0901(9) 0.5316(3) 0.0692(17) 0.0632 1.0000 Uani D U
C11 C -0.0753(11) 0.5292(4) 0.040(2) 0.0966 1.0000 Uani D U
C12 C 0.1669(11) 0.5028(4) 0.026(2) 0.0928 1.0000 Uani D U
N4 N -0.033(3) 0.7406(8) 0.065(4) 0.32(2) 0.5000 Uiso D U
N8 N 0.1478(14) 0.6303(8) 0.652(2) 0.222(16) 0.5000 Uiso D U
N12 N 0.333(2) 0.5040(7) 0.031(4) 0.280(19) 0.5000 Uiso D U
O1 O 0.1075(11) 0.6769(2) 0.1753(11) 0.0639 1.0000 Uani D U
O2 O 0.3381(11) 0.6558(3) 0.1574(15) 0.0872 1.0000 Uani D U
O3 O 0.1951(10) 0.6338(3) 0.4243(10) 0.0610 1.0000 Uani D U
O4 O 0.4278(12) 0.6136(4) 0.4060(10) 0.0741 1.0000 Uani D U
O5 O 0.1068(10) 0.5908(2) 0.1816(12) 0.0638 1.0000 Uani D U
O6 O 0.3316(9) 0.5690(2) 0.1575(11) 0.0565 1.0000 Uani D U
O7 O -0.057(7) 0.761(2) 0.149(7) 0.32(2) 0.5000 Uiso D U
O8 O -0.134(6) 0.717(2) -0.003(9) 0.32(2) 0.5000 Uiso D U
O9 O 0.098(4) 0.6637(10) 0.662(6) 0.222(16) 0.5000 Uiso D U
O10 O 0.062(3) 0.6010(11) 0.633(6) 0.222(16) 0.5000 Uiso D U
O11 O 0.427(4) 0.480(2) 0.100(7) 0.280(19) 0.5000 Uiso D U
O12 O 0.375(6) 0.5309(17) -0.024(8) 0.280(19) 0.5000 Uiso D U
H31 H 0.4367 0.7001 0.0312 0.1363 1.0000 Uiso R .
H71 H 0.6593 0.6236 0.6172 0.0900 1.0000 Uiso R .
H111 H -0.1303 0.5500 0.0650 0.1162 1.0000 Uiso R .

loop_
_atom_site_aniso_label
_atom_site_aniso_U_11
_atom_site_aniso_U_22
_atom_site_aniso_U_33
_atom_site_aniso_U_23
_atom_site_aniso_U_13
_atom_site_aniso_U_12
Sc1 0.0344(18) 0.0257(18) 0.029(4) 0.0000 0.0114(18) 0.0000
Sc2 0.0394(18) 0.023(2) 0.029(3) 0.0000 0.0111(18) 0.0000
C1 0.037(6) 0.058(7) 0.069(14) 0.031(6) 0.008(7) -0.003(4)
C2 0.065(8) 0.075(8) 0.109(17) 0.060(8) 0.041(9) 0.021(6)
C3 0.132(13) 0.091(10) 0.17(2) 0.084(11) 0.112(13) 0.049(8)
C4 0.128(12) 0.068(10) 0.18(2) 0.067(10) 0.110(13) 0.038(7)
C5 0.063(5) 0.069(8) 0.014(8) 0.008(5) 0.010(5) 0.013(5)
C6 0.071(5) 0.097(10) 0.014(8) 0.007(6) 0.010(5) 0.021(7)
C7 0.070(5) 0.138(13) 0.013(9) -0.009(9) 0.009(5) 0.009(8)
C8 0.070(7) 0.151(13) 0.013(9) -0.001(9) 0.009(5) 0.002(9)
C9 0.048(4) 0.051(7) 0.044(14) -0.019(5) 0.016(7) -0.009(4)
C10 0.050(5) 0.056(8) 0.085(15) -0.036(6) 0.026(8) -0.014(4)
C11 0.048(5) 0.092(10) 0.144(19) -0.082(10) 0.027(10) -0.017(6)
C12 0.049(6) 0.082(10) 0.144(19) -0.074(10) 0.030(10) -0.016(5)
O1 0.076(6) 0.043(6) 0.083(12) 0.010(4) 0.042(7) -0.014(4)
O2 0.065(6) 0.065(7) 0.133(15) 0.064(7) 0.037(7) 0.017(4)
O3 0.058(4) 0.101(9) 0.019(10) -0.002(5) 0.008(5) 0.010(4)
O4 0.065(7) 0.135(11) 0.016(10) -0.009(6) 0.007(7) 0.022(5)
O5 0.059(5) 0.033(5) 0.105(12) -0.023(4) 0.035(6) -0.010(3)
O6 0.052(4) 0.053(6) 0.068(11) -0.041(5) 0.025(6) -0.019(4)

loop_
_atom_type_symbol
_atom_type_scat_dispersion_real
_atom_type_scat_dispersion_imag
_atom_type_scat_Cromer_Mann_a1
_atom_type_scat_Cromer_Mann_b1
_atom_type_scat_Cromer_Mann_a2
_atom_type_scat_Cromer_Mann_b2
_atom_type_scat_Cromer_Mann_a3
_atom_type_scat_Cromer_Mann_b3
_atom_type_scat_Cromer_Mann_a4
_atom_type_scat_Cromer_Mann_b4
_atom_type_scat_Cromer_Mann_c
_atom_type_scat_source
C 0.0033 0.0016 2.3100 20.8439 1.0200 10.2075 1.5886 0.5687 0.8650 51.6512 0.2156 'International Tables Vol C 4.2.6.8 and 6.1.1.4'
N 0.0061 0.0033 12.2126 0.0057 3.1322 9.8933 2.0125 28.9975 1.1663 0.5826 -11.5290 'International Tables Vol C 4.2.6.8 and 6.1.1.4'
O 0.0106 0.0060 3.0485 13.2771 2.2868 5.7011 1.5463 0.3239 0.8670 32.9089 0.2508 'International Tables Vol C 4.2.6.8 and 6.1.1.4'
Sc 0.2519 0.3716 9.1890 9.0213 7.3679 0.5729 1.6409 136.1080 1.4680 51.3531 1.3329 'International Tables Vol C 4.2.6.8 and 6.1.1.4'
H 0.0000 0.0000 0.4930 10.5109 0.3229 26.1257 0.1402 3.1424 0.0408 57.7998 0.0030 'International Tables Vol C 4.2.6.8 and 6.1.1.4'

loop_
_geom_angle_atom_site_label_1
_geom_angle_site_symmetry_1
_geom_angle_atom_site_label_2
_geom_angle_atom_site_label_3
_geom_angle_site_symmetry_3
_geom_angle
_geom_angle_publ_flag
O6 5_655 Sc1 O2 5_655 91.8(5) yes
O6 5_655 Sc1 O4 5_655 92.8(4) yes
O2 5_655 Sc1 O4 5_655 92.9(5) yes
O6 5_655 Sc1 O2 . 178.9(4) yes
O2 5_655 Sc1 O2 . 88.0(8) yes
O4 5_655 Sc1 O2 . 86.1(5) yes
O6 5_655 Sc1 O4 . 88.1(4) yes
O2 5_655 Sc1 O4 . 86.1(5) yes
O4 5_655 Sc1 O4 . 178.7(7) yes
O2 . Sc1 O4 . 92.9(5) yes
O6 5_655 Sc1 O6 . 88.4(6) yes
O2 5_655 Sc1 O6 . 178.9(4) yes
O4 5_655 Sc1 O6 . 88.1(4) yes
O2 . Sc1 O6 . 91.8(5) yes
O4 . Sc1 O6 . 92.8(4) yes
O3 5_555 Sc2 O1 5_555 92.0(4) yes
O3 5_555 Sc2 O5 5_555 90.6(4) yes
O1 5_555 Sc2 O5 5_555 92.3(4) yes
O3 5_555 Sc2 O1 . 88.3(4) yes
O1 5_555 Sc2 O1 . 89.1(5) yes
O5 5_555 Sc2 O1 . 178.3(5) yes
O3 5_555 Sc2 O3 . 179.7(6) yes
O1 5_555 Sc2 O3 . 88.3(4) yes
O5 5_555 Sc2 O3 . 89.2(4) yes
O1 . Sc2 O3 . 92.0(4) yes
O3 5_555 Sc2 O5 . 89.2(4) yes
O1 5_555 Sc2 O5 . 178.3(5) yes
O5 5_555 Sc2 O5 . 86.4(5) yes
O1 . Sc2 O5 . 92.3(4) yes
O3 . Sc2 O5 . 90.6(4) yes
C2 . C1 O1 . 117.6(5) yes
C2 . C1 O2 . 118.2(5) yes
O1 . C1 O2 . 123.9(6) yes
C1 . C2 C3 . 120.0(5) yes
C1 . C2 C4 . 122.0(5) yes
C3 . C2 C4 . 118.0(5) yes
C4 4_565 C3 C2 . 121.5(6) yes
C4 4_565 C3 H31 . 119.2 no
C2 . C3 H31 . 119.2 no
C3 4_565 C4 C2 . 120.5(6) yes
C3 4_565 C4 N4 . 115.9(8) yes
C2 . C4 N4 . 122.7(7) yes
C6 . C5 O3 . 117.3(5) yes
C6 . C5 O4 . 117.3(6) yes
O3 . C5 O4 . 125.4(6) yes
C5 . C6 C7 . 119.4(6) yes
C5 . C6 C8 . 121.0(6) yes
C7 . C6 C8 . 119.5(5) yes
C6 . C7 C8 5_656 119.3(6) yes
C6 . C7 H71 . 120.4 no
C8 5_656 C7 H71 . 120.4 no
C6 . C8 C7 5_656 121.2(6) yes
C6 . C8 N8 . 125.6(7) yes
C7 5_656 C8 N8 . 112.5(7) yes
C10 . C9 O5 . 117.7(5) yes
C10 . C9 O6 . 118.8(5) yes
O5 . C9 O6 . 123.4(5) yes
C9 . C10 C11 . 120.2(5) yes
C9 . C10 C12 . 121.0(5) yes
C11 . C10 C12 . 118.7(5) yes
C12 2_565 C11 C10 . 122.1(6) yes
C12 2_565 C11 H111 . 119.0 no
C10 . C11 H111 . 119.0 no
C11 2_565 C12 C10 . 119.1(5) yes
C11 2_565 C12 N12 . 115.4(7) yes
C10 . C12 N12 . 125.3(7) yes
C4 . N4 O7 . 117.9(7) yes
C4 . N4 O8 . 118.1(7) yes
O7 . N4 O8 . 124.0(7) yes
C8 . N8 O9 . 117.5(8) yes
C8 . N8 O10 . 117.0(8) yes
O9 . N8 O10 . 124.1(8) yes
C12 . N12 O11 . 117.0(8) yes
C12 . N12 O12 . 118.2(8) yes
O11 . N12 O12 . 124.5(8) yes
Sc2 . O1 C1 . 137.6(6) yes
Sc1 . O2 C1 . 160.0(9) yes
Sc2 . O3 C5 . 140.2(6) yes
Sc1 . O4 C5 . 155.6(8) yes
Sc2 . O5 C9 . 174.6(6) yes
Sc1 . O6 C9 . 129.8(5) yes

loop_
_geom_bond_atom_site_label_1
_geom_bond_atom_site_label_2
_geom_bond_site_symmetry_2
_geom_bond_distance
_geom_bond_publ_flag
Sc1 O6 5_655 2.092(7) yes
Sc1 O2 5_655 2.041(7) yes
Sc1 O4 5_655 2.026(10) yes
Sc1 O2 . 2.041(7) yes
Sc1 O4 . 2.026(10) yes
Sc1 O6 . 2.092(7) yes
Sc2 O3 5_555 2.065(10) yes
Sc2 O1 5_555 2.063(7) yes
Sc2 O5 5_555 2.024(7) yes
Sc2 O1 . 2.063(7) yes
Sc2 O3 . 2.065(10) yes
Sc2 O5 . 2.024(7) yes
C1 C2 . 1.475(7) yes
C1 O1 . 1.259(7) yes
C1 O2 . 1.235(7) yes
C2 C3 . 1.330(8) yes
C2 C4 . 1.360(8) yes
C3 C4 4_565 1.399(8) yes
C3 H31 . 0.950 no
C4 N4 . 1.476(9) yes
C5 C6 . 1.510(7) yes
C5 O3 . 1.245(7) yes
C5 O4 . 1.244(8) yes
C6 C7 . 1.387(8) yes
C6 C8 . 1.384(8) yes
C7 C8 5_656 1.380(8) yes
C7 H71 . 0.950 no
C8 N8 . 1.510(9) yes
C9 C10 . 1.494(7) yes
C9 O5 . 1.251(7) yes
C9 O6 . 1.239(7) yes
C10 C11 . 1.359(8) yes
C10 C12 . 1.366(8) yes
C11 C12 2_565 1.397(8) yes
C11 H111 . 0.950 no
C12 N12 . 1.421(9) yes
N4 O7 . 1.229(9) yes
N4 O8 . 1.231(9) yes
N8 O9 . 1.238(9) yes
N8 O10 . 1.221(9) yes
N12 O11 . 1.221(9) yes
N12 O12 . 1.229(9) yes
